data_4116071
loop_
_publ_author_name
'Patrick L. Holland'
'William B. Tolman'

_publ_section_title
;
 A Structural Model of the Type 1 Copper Protein Active Site:
 N2S(thiolate)S(thioether) Ligation in a Cu(II) Complex
;
_journal_name_full 'Journal of the American Chemical Society'
_journal_page_first 6331
_journal_page_last 6332
_journal_paper_doi 10.1021/ja001328v
_journal_volume 122
_journal_year 2000
_chemical_compound_source 'Patrick Holland'
_chemical_formula_moiety 'C44 H56 Cu N2 S2'
_chemical_formula_sum 'C44 H56 Cu N2 S2'
_chemical_formula_weight 814.7
_chemical_name_common 00122
_chemical_name_systematic
;
 L(iPr)Cu(SCPh2CH2SCH3) * (C2H5)2O
;
_space_group_IT_number 148
_symmetry_cell_setting 'rhombohedral (hexagonal setting)'
_symmetry_space_group_name_Hall '-R 3'
_symmetry_space_group_name_H-M 'R -3 :H'
_atom_sites_solution_hydrogens geom
_atom_sites_solution_primary direct
_atom_sites_solution_secondary difmap
_audit_creation_method SHELXL-97
_cell_angle_alpha 90.00
_cell_angle_beta 90.00
_cell_angle_gamma 120.00
_cell_formula_units_Z 18
_cell_length_a 31.7444(15)
_cell_length_b 31.7444(15)
_cell_length_c 23.6164(11)
_cell_measurement_reflns_used 5360
_cell_measurement_temperature 173(2)
_cell_measurement_theta_max 25
_cell_measurement_theta_min 1
_cell_volume 20610.0(17)
_computing_cell_refinement SAINT
_computing_data_collection SMART
_computing_data_reduction XPREP
_computing_molecular_graphics ORTEP
_computing_structure_refinement 'SHELXL-97 (Sheldrick, 1997)'
_computing_structure_solution SIR-92
_diffrn_ambient_temperature 173(2)
_diffrn_measured_fraction_theta_full 0.998
_diffrn_measured_fraction_theta_max 0.998
_diffrn_measurement_device_type SMART
_diffrn_measurement_method hemisphere
_diffrn_radiation_monochromator graphite
_diffrn_radiation_source 'fine-focus sealed tube'
_diffrn_radiation_type MoK\a
_diffrn_radiation_wavelength 0.71073
_diffrn_reflns_av_R_equivalents 0.0553
_diffrn_reflns_av_sigmaI/netI 0.0993
_diffrn_reflns_limit_h_max 36
_diffrn_reflns_limit_h_min -37
_diffrn_reflns_limit_k_max 37
_diffrn_reflns_limit_k_min -37
_diffrn_reflns_limit_l_max 28
_diffrn_reflns_limit_l_min -19
_diffrn_reflns_number 36400
_diffrn_reflns_theta_full 25.03
_diffrn_reflns_theta_max 25.03
_diffrn_reflns_theta_min 2.14
_exptl_absorpt_coefficient_mu 0.596
_exptl_absorpt_correction_T_max 1.00
_exptl_absorpt_correction_T_min 0.826
_exptl_absorpt_correction_type empirical
_exptl_absorpt_process_details 'SADABS (Sheldrick, 1996)'
_exptl_crystal_colour blue
_exptl_crystal_density_diffrn 1.182
_exptl_crystal_description block
_exptl_crystal_F_000 8282
_exptl_crystal_size_max 0.25
_exptl_crystal_size_mid 0.25
_exptl_crystal_size_min 0.10
_refine_diff_density_max 0.283
_refine_diff_density_min -0.366
_refine_diff_density_rms 0.059
_refine_ls_extinction_method none
_refine_ls_goodness_of_fit_ref 1.026
_refine_ls_hydrogen_treatment mixed
_refine_ls_matrix_type full
_refine_ls_number_parameters 453
_refine_ls_number_reflns 8091
_refine_ls_number_restraints 0
_refine_ls_restrained_S_all 1.026
_refine_ls_R_factor_all 0.1200
_refine_ls_R_factor_gt 0.0578
_refine_ls_shift/su_max 0.001
_refine_ls_shift/su_mean 0.000
_refine_ls_structure_factor_coef Fsqd
_refine_ls_weighting_details 'calc w=1/[\s^2^(Fo^2^)+(0.0512P)^2^+0.0000P] where P=(Fo^2^+2Fc^2^)/3'
_refine_ls_weighting_scheme calc
_refine_ls_wR_factor_gt 0.1083
_refine_ls_wR_factor_ref 0.1271
_reflns_number_gt 4960
_reflns_number_total 8091
_reflns_threshold_expression >2sigma(I)
_cod_data_source_file ja001328v_2.cif
_cod_data_source_block 00122s
_cod_original_sg_symbol_H-M 'R -3'
_cod_database_code 4116071

loop_
_symmetry_equiv_pos_as_xyz
'x, y, z'
'-y, x-y, z'
'-x+y, -x, z'
'x+2/3, y+1/3, z+1/3'
'-y+2/3, x-y+1/3, z+1/3'
'-x+y+2/3, -x+1/3, z+1/3'
'x+1/3, y+2/3, z+2/3'
'-y+1/3, x-y+2/3, z+2/3'
'-x+y+1/3, -x+2/3, z+2/3'
'-x, -y, -z'
'y, -x+y, -z'
'x-y, x, -z'
'-x+2/3, -y+1/3, -z+1/3'
'y+2/3, -x+y+1/3, -z+1/3'
'x-y+2/3, x+1/3, -z+1/3'
'-x+1/3, -y+2/3, -z+2/3'
'y+1/3, -x+y+2/3, -z+2/3'
'x-y+1/3, x+2/3, -z+2/3'

loop_
_atom_site_label
_atom_site_type_symbol
_atom_site_fract_x
_atom_site_fract_y
_atom_site_fract_z
_atom_site_U_iso_or_equiv
_atom_site_adp_type
_atom_site_occupancy
_atom_site_symmetry_multiplicity
_atom_site_calc_flag
_atom_site_refinement_flags
Cu Cu 0.521111(16) 0.043677(16) 0.243041(19) 0.02935(14) Uani 1 1 d .
S1 S 0.53200(3) 0.08581(4) 0.32318(4) 0.0311(2) Uani 1 1 d .
S2 S 0.60827(3) 0.08175(4) 0.24068(4) 0.0325(3) Uani 1 1 d .
N1 N 0.46578(11) -0.01959(11) 0.26831(13) 0.0300(8) Uani 1 1 d .
N2 N 0.50024(11) 0.03461(11) 0.16406(12) 0.0285(7) Uani 1 1 d .
C1 C 0.38787(15) -0.09733(14) 0.25531(18) 0.0468(12) Uani 1 1 d .
H1A H 0.3897 -0.0999 0.2965 0.070 Uiso 1 1 calc R
H1B H 0.3929 -0.1222 0.2369 0.070 Uiso 1 1 calc R
H1C H 0.3558 -0.1023 0.2449 0.070 Uiso 1 1 calc R
C2 C 0.42719(13) -0.04703(14) 0.23600(17) 0.0338(10) Uani 1 1 d .
C3 C 0.42054(14) -0.03358(14) 0.18205(16) 0.0330(10) Uani 1 1 d .
H3 H 0.3885 -0.0514 0.1671 0.040 Uiso 1 1 calc R
C4 C 0.45508(13) 0.00284(13) 0.14731(16) 0.0292(9) Uani 1 1 d .
C5 C 0.43975(14) 0.00434(14) 0.08701(16) 0.0398(11) Uani 1 1 d .
H5A H 0.4480 0.0377 0.0775 0.060 Uiso 1 1 calc R
H5B H 0.4046 -0.0173 0.0833 0.060 Uiso 1 1 calc R
H5C H 0.4567 -0.0063 0.0612 0.060 Uiso 1 1 calc R
C6 C 0.46828(13) -0.03899(13) 0.32221(16) 0.0314(9) Uani 1 1 d .
C7 C 0.44370(14) -0.03485(13) 0.36938(17) 0.0361(10) Uani 1 1 d .
C8 C 0.44512(15) -0.05650(14) 0.41999(18) 0.0415(11) Uani 1 1 d .
H8 H 0.4289 -0.0538 0.4524 0.050 Uiso 1 1 calc R
C9 C 0.46985(15) -0.08190(15) 0.42364(18) 0.0444(11) Uani 1 1 d .
H9 H 0.4692 -0.0978 0.4579 0.053 Uiso 1 1 calc R
C10 C 0.49545(15) -0.08428(15) 0.37784(18) 0.0427(11) Uani 1 1 d .
H10 H 0.5129 -0.1013 0.3813 0.051 Uiso 1 1 calc R
C11 C 0.49622(14) -0.06230(14) 0.32691(17) 0.0375(10) Uani 1 1 d .
C12 C 0.41626(14) -0.00669(14) 0.36672(18) 0.0414(11) Uani 1 1 d .
H12 H 0.4247 0.0115 0.3301 0.050 Uiso 1 1 calc R
C13 C 0.36116(16) -0.03976(18) 0.3684(3) 0.0821(18) Uani 1 1 d .
H13A H 0.3504 -0.0600 0.3343 0.123 Uiso 1 1 calc R
H13B H 0.3455 -0.0199 0.3701 0.123 Uiso 1 1 calc R
H13C H 0.3521 -0.0607 0.4020 0.123 Uiso 1 1 calc R
C14 C 0.43053(17) 0.03032(16) 0.41457(19) 0.0564(13) Uani 1 1 d .
H14A H 0.4189 0.0132 0.4507 0.085 Uiso 1 1 calc R
H14B H 0.4158 0.0506 0.4080 0.085 Uiso 1 1 calc R
H14C H 0.4660 0.0509 0.4157 0.085 Uiso 1 1 calc R
C15 C 0.52554(16) -0.06410(17) 0.27694(17) 0.0467(12) Uani 1 1 d .
H15 H 0.5269 -0.0405 0.2480 0.056 Uiso 1 1 calc R
C16 C 0.50024(19) -0.1148(2) 0.2493(2) 0.0811(18) Uani 1 1 d .
H16A H 0.4969 -0.1392 0.2771 0.122 Uiso 1 1 calc R
H16B H 0.5198 -0.1150 0.2172 0.122 Uiso 1 1 calc R
H16C H 0.4679 -0.1226 0.2358 0.122 Uiso 1 1 calc R
C17 C 0.57763(16) -0.04879(17) 0.29297(19) 0.0558(13) Uani 1 1 d .
H17A H 0.5935 -0.0158 0.3087 0.084 Uiso 1 1 calc R
H17B H 0.5953 -0.0493 0.2592 0.084 Uiso 1 1 calc R
H17C H 0.5776 -0.0714 0.3213 0.084 Uiso 1 1 calc R
C18 C 0.53456(13) 0.05920(14) 0.11934(15) 0.0303(9) Uani 1 1 d .
C19 C 0.54561(14) 0.10585(14) 0.10133(17) 0.0349(10) Uani 1 1 d .
C20 C 0.57942(14) 0.12769(15) 0.05780(17) 0.0413(11) Uani 1 1 d .
H20 H 0.5878 0.1595 0.0456 0.050 Uiso 1 1 calc R
C21 C 0.60095(15) 0.10434(16) 0.03202(17) 0.0424(11) Uani 1 1 d .
H21 H 0.6236 0.1199 0.0022 0.051 Uiso 1 1 calc R
C22 C 0.58961(14) 0.05831(15) 0.04954(16) 0.0383(10) Uani 1 1 d .
H22 H 0.6047 0.0424 0.0316 0.046 Uiso 1 1 calc R
C23 C 0.55646(14) 0.03487(14) 0.09309(16) 0.0313(9) Uani 1 1 d .
C24 C 0.52092(16) 0.13133(15) 0.12786(18) 0.0457(11) Uani 1 1 d .
H24 H 0.4899 0.1061 0.1458 0.055 Uiso 1 1 calc R
C25 C 0.50831(18) 0.15941(18) 0.0838(2) 0.0705(15) Uani 1 1 d .
H25A H 0.4865 0.1693 0.1010 0.106 Uiso 1 1 calc R
H25B H 0.4923 0.1384 0.0511 0.106 Uiso 1 1 calc R
H25C H 0.5382 0.1884 0.0714 0.106 Uiso 1 1 calc R
C26 C 0.55259(18) 0.16618(17) 0.17357(19) 0.0607(14) Uani 1 1 d .
H26A H 0.5606 0.1486 0.2017 0.091 Uiso 1 1 calc R
H26B H 0.5351 0.1805 0.1920 0.091 Uiso 1 1 calc R
H26C H 0.5826 0.1920 0.1566 0.091 Uiso 1 1 calc R
C27 C 0.54462(15) -0.01619(14) 0.11121(18) 0.0403(11) Uani 1 1 d .
H27 H 0.5211 -0.0264 0.1434 0.048 Uiso 1 1 calc R
C28 C 0.52042(17) -0.05358(16) 0.0636(2) 0.0630(14) Uani 1 1 d .
H28A H 0.5431 -0.0451 0.0318 0.094 Uiso 1 1 calc R
H28B H 0.4911 -0.0536 0.0508 0.094 Uiso 1 1 calc R
H28C H 0.5116 -0.0860 0.0776 0.094 Uiso 1 1 calc R
C29 C 0.58976(17) -0.01699(17) 0.1321(2) 0.0583(13) Uani 1 1 d .
H29A H 0.6146 -0.0044 0.1024 0.087 Uiso 1 1 calc R
H29B H 0.5811 -0.0505 0.1414 0.087 Uiso 1 1 calc R
H29C H 0.6025 0.0034 0.1660 0.087 Uiso 1 1 calc R
C30 C 0.59729(13) 0.11888(13) 0.34164(15) 0.0276(9) Uani 1 1 d .
C31 C 0.62619(13) 0.13415(13) 0.28592(14) 0.0292(9) Uani 1 1 d .
H31A H 0.6614 0.1498 0.2942 0.035 Uiso 1 1 calc R
H31B H 0.6202 0.1582 0.2661 0.035 Uiso 1 1 calc R
C32 C 0.64441(14) 0.11465(15) 0.17986(15) 0.0400(11) Uani 1 1 d .
H32A H 0.6342 0.1374 0.1665 0.060 Uiso 1 1 calc R
H32B H 0.6397 0.0916 0.1496 0.060 Uiso 1 1 calc R
H32C H 0.6788 0.1327 0.1906 0.060 Uiso 1 1 calc R
C33 C 0.61308(13) 0.08892(13) 0.37823(15) 0.0280(9) Uani 1 1 d .
C34 C 0.58097(15) 0.04317(14) 0.39995(17) 0.0417(11) Uani 1 1 d .
H34 H 0.5473 0.0283 0.3915 0.050 Uiso 1 1 calc R
C35 C 0.59787(17) 0.01893(16) 0.43395(19) 0.0530(13) Uani 1 1 d .
H35 H 0.5756 -0.0125 0.4481 0.064 Uiso 1 1 calc R
C36 C 0.64622(16) 0.03996(15) 0.44717(17) 0.0416(11) Uani 1 1 d .
H36 H 0.6576 0.0233 0.4705 0.050 Uiso 1 1 calc R
C37 C 0.67821(15) 0.08537(15) 0.42626(17) 0.0419(11) Uani 1 1 d .
H37 H 0.7118 0.1002 0.4353 0.050 Uiso 1 1 calc R
C38 C 0.66196(14) 0.10967(14) 0.39230(16) 0.0370(10) Uani 1 1 d .
H38 H 0.6845 0.1411 0.3783 0.044 Uiso 1 1 calc R
C39 C 0.60613(13) 0.16359(13) 0.37608(15) 0.0276(9) Uani 1 1 d .
C40 C 0.64052(14) 0.21062(14) 0.36115(16) 0.0348(10) Uani 1 1 d .
H40 H 0.6597 0.2161 0.3282 0.042 Uiso 1 1 calc R
C41 C 0.64730(15) 0.25000(15) 0.39406(17) 0.0410(11) Uani 1 1 d .
H41 H 0.6710 0.2821 0.3833 0.049 Uiso 1 1 calc R
C42 C 0.61970(15) 0.24244(15) 0.44231(18) 0.0430(11) Uani 1 1 d .
H42 H 0.6242 0.2693 0.4646 0.052 Uiso 1 1 calc R
C43 C 0.58553(15) 0.19553(15) 0.45780(17) 0.0416(11) Uani 1 1 d .
H43 H 0.5666 0.1901 0.4910 0.050 Uiso 1 1 calc R
C44 C 0.57898(14) 0.15674(15) 0.42519(16) 0.0363(10) Uani 1 1 d .
H44 H 0.5555 0.1247 0.4364 0.044 Uiso 1 1 calc R

loop_
_atom_site_aniso_label
_atom_site_aniso_U_11
_atom_site_aniso_U_22
_atom_site_aniso_U_33
_atom_site_aniso_U_23
_atom_site_aniso_U_13
_atom_site_aniso_U_12
Cu 0.0235(3) 0.0293(3) 0.0334(3) -0.0015(2) -0.0013(2) 0.0118(2)
S1 0.0233(5) 0.0340(6) 0.0343(6) -0.0023(5) -0.0017(4) 0.0131(5)
S2 0.0249(6) 0.0350(6) 0.0347(6) -0.0037(5) -0.0001(4) 0.0128(5)
N1 0.0236(18) 0.0277(18) 0.039(2) -0.0004(15) 0.0014(15) 0.0132(16)
N2 0.0237(18) 0.0288(18) 0.0342(19) -0.0010(15) -0.0014(15) 0.0140(16)
C1 0.036(3) 0.039(3) 0.054(3) -0.001(2) -0.003(2) 0.011(2)
C2 0.026(2) 0.030(2) 0.048(3) -0.002(2) 0.000(2) 0.016(2)
C3 0.022(2) 0.034(2) 0.042(3) -0.005(2) -0.0034(19) 0.013(2)
C4 0.024(2) 0.030(2) 0.039(2) -0.0087(19) -0.0062(19) 0.017(2)
C5 0.033(2) 0.042(3) 0.041(3) -0.007(2) -0.009(2) 0.017(2)
C6 0.026(2) 0.026(2) 0.037(2) 0.0014(19) -0.0026(19) 0.0098(19)
C7 0.027(2) 0.026(2) 0.049(3) 0.004(2) 0.005(2) 0.0093(19)
C8 0.038(3) 0.040(3) 0.042(3) 0.008(2) 0.009(2) 0.016(2)
C9 0.045(3) 0.038(3) 0.045(3) 0.013(2) 0.000(2) 0.017(2)
C10 0.043(3) 0.039(3) 0.051(3) 0.005(2) -0.001(2) 0.024(2)
C11 0.035(2) 0.041(3) 0.038(3) 0.003(2) 0.001(2) 0.020(2)
C12 0.036(3) 0.037(3) 0.053(3) 0.002(2) 0.007(2) 0.019(2)
C13 0.040(3) 0.059(4) 0.148(6) -0.019(4) 0.002(3) 0.025(3)
C14 0.058(3) 0.044(3) 0.065(3) 0.001(3) 0.019(3) 0.024(3)
C15 0.059(3) 0.066(3) 0.039(3) 0.005(2) 0.002(2) 0.048(3)
C16 0.080(4) 0.104(5) 0.078(4) -0.034(4) -0.015(3) 0.060(4)
C17 0.052(3) 0.072(3) 0.060(3) 0.017(3) 0.013(2) 0.043(3)
C18 0.024(2) 0.037(2) 0.029(2) -0.0055(19) -0.0043(17) 0.0156(19)
C19 0.032(2) 0.030(2) 0.045(3) -0.003(2) -0.002(2) 0.017(2)
C20 0.036(3) 0.038(3) 0.047(3) 0.006(2) 0.002(2) 0.016(2)
C21 0.036(3) 0.050(3) 0.035(3) 0.003(2) 0.003(2) 0.017(2)
C22 0.028(2) 0.051(3) 0.036(2) -0.005(2) 0.002(2) 0.020(2)
C23 0.031(2) 0.036(2) 0.031(2) -0.0047(19) -0.0060(19) 0.020(2)
C24 0.044(3) 0.036(3) 0.058(3) 0.003(2) 0.007(2) 0.020(2)
C25 0.068(4) 0.067(4) 0.094(4) -0.001(3) -0.010(3) 0.047(3)
C26 0.074(4) 0.070(4) 0.057(3) -0.014(3) -0.006(3) 0.051(3)
C27 0.042(3) 0.042(3) 0.047(3) -0.001(2) 0.006(2) 0.028(2)
C28 0.061(3) 0.051(3) 0.080(4) -0.019(3) -0.025(3) 0.031(3)
C29 0.068(3) 0.057(3) 0.066(3) -0.007(3) -0.017(3) 0.043(3)
C30 0.023(2) 0.025(2) 0.031(2) -0.0017(18) -0.0013(17) 0.0093(18)
C31 0.025(2) 0.029(2) 0.028(2) -0.0043(18) -0.0040(17) 0.0097(18)
C32 0.030(2) 0.052(3) 0.031(2) -0.001(2) 0.0029(19) 0.016(2)
C33 0.028(2) 0.029(2) 0.025(2) -0.0026(18) -0.0005(18) 0.0133(19)
C34 0.032(2) 0.034(3) 0.048(3) 0.008(2) -0.007(2) 0.008(2)
C35 0.051(3) 0.037(3) 0.057(3) 0.010(2) -0.016(2) 0.011(2)
C36 0.055(3) 0.043(3) 0.039(3) 0.000(2) -0.007(2) 0.033(3)
C37 0.034(3) 0.046(3) 0.048(3) 0.000(2) -0.004(2) 0.021(2)
C38 0.028(2) 0.034(2) 0.041(3) 0.007(2) 0.0005(19) 0.010(2)
C39 0.025(2) 0.032(2) 0.027(2) 0.0004(18) -0.0045(17) 0.0146(19)
C40 0.039(3) 0.035(3) 0.032(2) -0.003(2) -0.0017(19) 0.020(2)
C41 0.040(3) 0.034(3) 0.047(3) 0.003(2) -0.002(2) 0.017(2)
C42 0.043(3) 0.036(3) 0.051(3) -0.011(2) -0.011(2) 0.020(2)
C43 0.042(3) 0.044(3) 0.037(3) -0.003(2) 0.007(2) 0.021(2)
C44 0.033(2) 0.033(2) 0.038(3) -0.004(2) -0.001(2) 0.014(2)

loop_
_atom_type_symbol
_atom_type_description
_atom_type_scat_dispersion_real
_atom_type_scat_dispersion_imag
_atom_type_scat_source
C C 0.0033 0.0016 'International Tables Vol C Tables 4.2.6.8 and 6.1.1.4'
H H 0.0000 0.0000 'International Tables Vol C Tables 4.2.6.8 and 6.1.1.4'
N N 0.0061 0.0033 'International Tables Vol C Tables 4.2.6.8 and 6.1.1.4'
S S 0.1246 0.1234 'International Tables Vol C Tables 4.2.6.8 and 6.1.1.4'
Cu Cu 0.3201 1.2651 'International Tables Vol C Tables 4.2.6.8 and 6.1.1.4'

loop_
_geom_angle_atom_site_label_1
_geom_angle_atom_site_label_2
_geom_angle_atom_site_label_3
_geom_angle
N2 Cu N1 94.28(13)
N2 Cu S1 146.53(9)
N1 Cu S1 98.29(9)
N2 Cu S2 105.81(9)
N1 Cu S2 136.80(9)
S1 Cu S2 85.66(4)
C30 S1 Cu 109.44(12)
C32 S2 C31 96.93(18)
C32 S2 Cu 123.18(13)
C31 S2 Cu 101.66(12)
C2 N1 C6 117.3(3)
C2 N1 Cu 123.2(3)
C6 N1 Cu 119.4(2)
C4 N2 C18 115.4(3)
C4 N2 Cu 123.5(3)
C18 N2 Cu 120.9(2)
N1 C2 C3 123.7(4)
N1 C2 C1 121.2(4)
C3 C2 C1 115.1(3)
C2 C3 C4 128.0(4)
N2 C4 C3 123.6(4)
N2 C4 C5 119.7(3)
C3 C4 C5 116.6(3)
C7 C6 C11 120.7(4)
C7 C6 N1 120.8(3)
C11 C6 N1 118.6(3)
C8 C7 C6 118.6(4)
C8 C7 C12 119.5(4)
C6 C7 C12 121.9(4)
C9 C8 C7 120.7(4)
C10 C9 C8 120.4(4)
C9 C10 C11 121.1(4)
C10 C11 C6 118.3(4)
C10 C11 C15 120.8(4)
C6 C11 C15 120.9(4)
C13 C12 C14 107.9(4)
C13 C12 C7 112.9(3)
C14 C12 C7 112.5(3)
C17 C15 C11 112.5(4)
C17 C15 C16 110.8(4)
C11 C15 C16 111.1(4)
C19 C18 C23 120.7(3)
C19 C18 N2 121.1(3)
C23 C18 N2 118.2(3)
C20 C19 C18 118.1(4)
C20 C19 C24 121.0(4)
C18 C19 C24 120.9(4)
C21 C20 C19 121.6(4)
C20 C21 C22 120.0(4)
C21 C22 C23 120.9(4)
C22 C23 C18 118.6(4)
C22 C23 C27 119.5(3)
C18 C23 C27 121.9(3)
C26 C24 C19 110.7(4)
C26 C24 C25 109.1(4)
C19 C24 C25 112.4(4)
C29 C27 C23 111.9(3)
C29 C27 C28 109.6(3)
C23 C27 C28 112.1(3)
C39 C30 C31 111.0(3)
C39 C30 C33 107.9(3)
C31 C30 C33 110.3(3)
C39 C30 S1 106.6(2)
C31 C30 S1 107.5(2)
C33 C30 S1 113.6(2)
C30 C31 S2 110.6(2)
C38 C33 C34 118.0(3)
C38 C33 C30 118.2(3)
C34 C33 C30 123.8(3)
C33 C34 C35 120.4(4)
C36 C35 C34 120.7(4)
C35 C36 C37 119.3(4)
C36 C37 C38 120.6(4)
C37 C38 C33 121.0(4)
C40 C39 C44 118.2(3)
C40 C39 C30 122.9(3)
C44 C39 C30 118.9(3)
C39 C40 C41 120.7(4)
C42 C41 C40 120.2(4)
C43 C42 C41 119.5(4)
C44 C43 C42 120.1(4)
C43 C44 C39 121.3(4)

loop_
_geom_bond_atom_site_label_1
_geom_bond_atom_site_label_2
_geom_bond_distance
Cu N2 1.952(3)
Cu N1 1.987(3)
Cu S1 2.2423(11)
Cu S2 2.4030(10)
S1 C30 1.847(4)
S2 C32 1.809(4)
S2 C31 1.813(4)
N1 C2 1.332(5)
N1 C6 1.434(5)
N2 C4 1.335(4)
N2 C18 1.436(5)
C1 C2 1.524(5)
C2 C3 1.393(5)
C3 C4 1.394(5)
C4 C5 1.513(5)
C6 C7 1.403(5)
C6 C11 1.415(5)
C7 C8 1.391(5)
C7 C12 1.530(5)
C8 C9 1.381(5)
C9 C10 1.377(5)
C10 C11 1.385(5)
C11 C15 1.522(5)
C12 C13 1.525(6)
C12 C14 1.526(5)
C15 C17 1.520(6)
C15 C16 1.540(6)
C18 C19 1.406(5)
C18 C23 1.414(5)
C19 C20 1.395(5)
C19 C24 1.515(5)
C20 C21 1.376(5)
C21 C22 1.382(5)
C22 C23 1.391(5)
C23 C27 1.531(5)
C24 C26 1.513(6)
C24 C25 1.547(6)
C27 C29 1.528(5)
C27 C28 1.534(5)
C30 C39 1.535(5)
C30 C31 1.537(5)
C30 C33 1.542(5)
C33 C38 1.389(5)
C33 C34 1.390(5)
C34 C35 1.392(5)
C35 C36 1.369(6)
C36 C37 1.374(5)
C37 C38 1.379(5)
C39 C40 1.384(5)
C39 C44 1.396(5)
C40 C41 1.394(5)
C41 C42 1.383(5)
C42 C43 1.383(5)
C43 C44 1.377(5)

loop_
_geom_torsion_atom_site_label_1
_geom_torsion_atom_site_label_2
_geom_torsion_atom_site_label_3
_geom_torsion_atom_site_label_4
_geom_torsion
N2 Cu S1 C30 -116.7(2)
N1 Cu S1 C30 132.40(15)
S2 Cu S1 C30 -4.30(13)
N2 Cu S2 C32 20.93(19)
N1 Cu S2 C32 135.4(2)
S1 Cu S2 C32 -127.07(17)
N2 Cu S2 C31 127.31(15)
N1 Cu S2 C31 -118.18(18)
S1 Cu S2 C31 -20.68(13)
N2 Cu N1 C2 -11.3(3)
S1 Cu N1 C2 137.6(3)
S2 Cu N1 C2 -129.9(3)
N2 Cu N1 C6 164.2(3)
S1 Cu N1 C6 -46.9(3)
S2 Cu N1 C6 45.6(3)
N1 Cu N2 C4 18.6(3)
S1 Cu N2 C4 -93.4(3)
S2 Cu N2 C4 160.0(3)
N1 Cu N2 C18 -155.6(3)
S1 Cu N2 C18 92.4(3)
S2 Cu N2 C18 -14.2(3)
C6 N1 C2 C3 -178.1(3)
Cu N1 C2 C3 -2.5(5)
C6 N1 C2 C1 -1.1(5)
Cu N1 C2 C1 174.5(3)
N1 C2 C3 C4 15.8(6)
C1 C2 C3 C4 -161.3(4)
C18 N2 C4 C3 161.8(3)
Cu N2 C4 C3 -12.7(5)
C18 N2 C4 C5 -16.2(5)
Cu N2 C4 C5 169.3(2)
C2 C3 C4 N2 -7.4(6)
C2 C3 C4 C5 170.5(4)
C2 N1 C6 C7 -83.1(4)
Cu N1 C6 C7 101.1(4)
C2 N1 C6 C11 97.1(4)
Cu N1 C6 C11 -78.7(4)
C11 C6 C7 C8 -3.6(6)
N1 C6 C7 C8 176.6(3)
C11 C6 C7 C12 175.5(3)
N1 C6 C7 C12 -4.3(5)
C6 C7 C8 C9 -0.6(6)
C12 C7 C8 C9 -179.7(4)
C7 C8 C9 C10 3.1(6)
C8 C9 C10 C11 -1.4(6)
C9 C10 C11 C6 -2.7(6)
C9 C10 C11 C15 178.6(4)
C7 C6 C11 C10 5.2(6)
N1 C6 C11 C10 -175.1(3)
C7 C6 C11 C15 -176.1(4)
N1 C6 C11 C15 3.7(5)
C8 C7 C12 C13 -72.2(5)
C6 C7 C12 C13 108.7(5)
C8 C7 C12 C14 50.2(5)
C6 C7 C12 C14 -128.9(4)
C10 C11 C15 C17 -50.1(5)
C6 C11 C15 C17 131.2(4)
C10 C11 C15 C16 74.8(5)
C6 C11 C15 C16 -103.9(5)
C4 N2 C18 C19 96.8(4)
Cu N2 C18 C19 -88.5(4)
C4 N2 C18 C23 -82.1(4)
Cu N2 C18 C23 92.6(4)
C23 C18 C19 C20 -1.3(6)
N2 C18 C19 C20 179.8(3)
C23 C18 C19 C24 177.8(3)
N2 C18 C19 C24 -1.1(6)
C18 C19 C20 C21 1.3(6)
C24 C19 C20 C21 -177.8(4)
C19 C20 C21 C22 -0.7(6)
C20 C21 C22 C23 0.1(6)
C21 C22 C23 C18 -0.2(6)
C21 C22 C23 C27 179.7(4)
C19 C18 C23 C22 0.8(5)
N2 C18 C23 C22 179.7(3)
C19 C18 C23 C27 -179.1(3)
N2 C18 C23 C27 -0.2(5)
C20 C19 C24 C26 -84.0(5)
C18 C19 C24 C26 96.9(4)
C20 C19 C24 C25 38.3(5)
C18 C19 C24 C25 -140.7(4)
C22 C23 C27 C29 60.3(5)
C18 C23 C27 C29 -119.8(4)
C22 C23 C27 C28 -63.3(5)
C18 C23 C27 C28 116.6(4)
Cu S1 C30 C39 153.1(2)
Cu S1 C30 C31 34.1(3)
Cu S1 C30 C33 -88.2(3)
C39 C30 C31 S2 -171.0(2)
C33 C30 C31 S2 69.5(3)
S1 C30 C31 S2 -54.8(3)
C32 S2 C31 C30 174.7(3)
Cu S2 C31 C30 48.7(3)
C39 C30 C33 C38 -65.0(4)
C31 C30 C33 C38 56.4(4)
S1 C30 C33 C38 177.1(3)
C39 C30 C33 C34 112.2(4)
C31 C30 C33 C34 -126.4(4)
S1 C30 C33 C34 -5.7(5)
C38 C33 C34 C35 -1.0(6)
C30 C33 C34 C35 -178.2(4)
C33 C34 C35 C36 0.9(7)
C34 C35 C36 C37 -0.3(7)
C35 C36 C37 C38 0.0(6)
C36 C37 C38 C33 -0.2(6)
C34 C33 C38 C37 0.7(6)
C30 C33 C38 C37 178.1(4)
C31 C30 C39 C40 -7.7(5)
C33 C30 C39 C40 113.3(4)
S1 C30 C39 C40 -124.3(3)
C31 C30 C39 C44 173.5(3)
C33 C30 C39 C44 -65.6(4)
S1 C30 C39 C44 56.8(4)
C44 C39 C40 C41 -0.8(5)
C30 C39 C40 C41 -179.7(3)
C39 C40 C41 C42 0.2(6)
C40 C41 C42 C43 0.3(6)
C41 C42 C43 C44 -0.3(6)
C42 C43 C44 C39 -0.3(6)
C40 C39 C44 C43 0.8(6)
C30 C39 C44 C43 179.8(3)
